data_7208297
loop_
_publ_author_name
'Li, Huijun'
'Wang, Xia'
'Jia, Yanyuan'
'Zhao, Bei'
'Ding, Ran'
'Hou, Hongwei'
'Fan, Yaoting'

_publ_section_title
;
 Crystal to crystal transformation induced a novel Cu(ii)-MOF with zigzag
 &#x22EF;I3&#x2212;&#x22EF;I3&#x2212;&#x22EF; chains
;
_journal_issue 16
_journal_name_full CrystEngComm
_journal_page_first 5155
_journal_paper_doi 10.1039/c2ce25393c
_journal_volume 14
_journal_year 2012
_chemical_formula_sum 'C72 H96 Cu4 I6 N42 O24'
_chemical_formula_weight 2949.47
_chemical_name_systematic
;
?
;
_space_group_IT_number 2
_symmetry_cell_setting triclinic
_symmetry_space_group_name_Hall '-P 1'
_symmetry_space_group_name_H-M 'P -1'
_atom_sites_solution_hydrogens geom
_atom_sites_solution_primary direct
_atom_sites_solution_secondary difmap
_audit_creation_method SHELXL-97
_cell_angle_alpha 89.682(7)
_cell_angle_beta 89.479(5)
_cell_angle_gamma 88.829(7)
_cell_formula_units_Z 2
_cell_length_a 12.365(4)
_cell_length_b 17.032(5)
_cell_length_c 24.275(8)
_cell_measurement_reflns_used 13087
_cell_measurement_temperature 386(2)
_cell_measurement_theta_max 27.8
_cell_measurement_theta_min 1.2
_cell_volume 5111(3)
_computing_structure_refinement 'SHELXL-97 (Sheldrick, 1997)'
_computing_structure_solution 'SHELXS-97 (Sheldrick, 1990)'
_diffrn_ambient_temperature 383
_diffrn_measured_fraction_theta_full 0.982
_diffrn_measured_fraction_theta_max 0.982
_diffrn_measurement_device_type
;
Rigaku Saturn724+ (2x2 bin mode)
;
_diffrn_measurement_method 'profile data from \w-scans'
_diffrn_radiation_monochromator graphite
_diffrn_radiation_source 'fine-focus sealed tube'
_diffrn_radiation_type MoK\a
_diffrn_radiation_wavelength 0.71073
_diffrn_reflns_av_R_equivalents 0.0460
_diffrn_reflns_av_sigmaI/netI 0.0661
_diffrn_reflns_limit_h_max 14
_diffrn_reflns_limit_h_min -14
_diffrn_reflns_limit_k_max 20
_diffrn_reflns_limit_k_min -19
_diffrn_reflns_limit_l_max 28
_diffrn_reflns_limit_l_min -28
_diffrn_reflns_number 37859
_diffrn_reflns_theta_full 25.00
_diffrn_reflns_theta_max 25.00
_diffrn_reflns_theta_min 1.46
_diffrn_standards_decay_% 0
_diffrn_standards_interval_count 0
_diffrn_standards_interval_time 0
_diffrn_standards_number 0
_exptl_absorpt_coefficient_mu 2.723
_exptl_absorpt_correction_T_max 1.000
_exptl_absorpt_correction_T_min 0.803
_exptl_absorpt_correction_type multi-scan
_exptl_crystal_colour Colorless
_exptl_crystal_density_diffrn 1.917
_exptl_crystal_density_method 'not measured'
_exptl_crystal_description Prism
_exptl_crystal_F_000 2896
_exptl_crystal_size_max 0.20
_exptl_crystal_size_mid 0.20
_exptl_crystal_size_min 0.20
_refine_diff_density_max 3.210
_refine_diff_density_min -1.087
_refine_diff_density_rms 0.132
_refine_ls_extinction_method none
_refine_ls_goodness_of_fit_ref 0.986
_refine_ls_hydrogen_treatment constr
_refine_ls_matrix_type full
_refine_ls_number_parameters 1350
_refine_ls_number_reflns 17680
_refine_ls_number_restraints 834
_refine_ls_restrained_S_all 0.963
_refine_ls_R_factor_all 0.0563
_refine_ls_R_factor_gt 0.0430
_refine_ls_shift/su_max 0.002
_refine_ls_shift/su_mean 0.000
_refine_ls_structure_factor_coef Fsqd
_refine_ls_weighting_details 'calc w=1/[\s^2^(Fo^2^)+(0.0413P)^2^+0.0000P] where P=(Fo^2^+2Fc^2^)/3'
_refine_ls_weighting_scheme calc
_refine_ls_wR_factor_gt 0.0936
_refine_ls_wR_factor_ref 0.1003
_reflns_number_gt 14068
_reflns_number_total 17680
_reflns_threshold_expression >2sigma(I)
_cod_data_source_file c2ce25393c.txt
_cod_data_source_block 2
_cod_depositor_comments
;
The following automatic conversions were performed:

'_exptl_absorpt_correction_type' value 'Multi-scan' changed to
'multi-scan' according to
/home/saulius/struct/CIF-dictionaries/cif_core.dic dictionary named
'cif_core.dic' version 2.4.1 from 2010-06-29.

Automatic conversion script
Id: cif_fix_values 1891 2012-01-12 08:04:46Z andrius 
;
_cod_original_sg_symbol_H-M P-1
_cod_database_code 7208297

loop_
_symmetry_equiv_pos_as_xyz
'x, y, z'
'-x, -y, -z'

loop_
_atom_site_label
_atom_site_type_symbol
_atom_site_fract_x
_atom_site_fract_y
_atom_site_fract_z
_atom_site_U_iso_or_equiv
_atom_site_adp_type
_atom_site_occupancy
_atom_site_symmetry_multiplicity
_atom_site_calc_flag
_atom_site_refinement_flags
Cu1 Cu 0.18520(4) 0.10014(4) 0.03180(2) 0.01467(14) Uani 1 1 d .
Cu2 Cu -0.18520(4) 0.10285(3) 0.52895(2) 0.01297(13) Uani 1 1 d .
Cu3 Cu 0.69166(4) 0.58220(4) 0.53299(2) 0.01321(13) Uani 1 1 d .
Cu4 Cu 0.31268(4) 0.59962(4) 1.02537(2) 0.01353(13) Uani 1 1 d .
N1 N 0.5688(3) 0.1519(2) -0.36075(14) 0.0129(9) Uani 1 1 d U
N2 N 0.5433(4) 0.0758(3) -0.36813(18) 0.0294(11) Uani 1 1 d U
N3 N 0.6885(3) 0.1065(2) -0.41913(15) 0.0165(9) Uani 1 1 d U
N4 N 0.0471(3) 0.1549(2) -0.35540(14) 0.0108(8) Uani 1 1 d U
N5 N 0.0610(3) 0.0752(2) -0.35474(16) 0.0208(10) Uani 1 1 d U
N6 N -0.0752(3) 0.1112(2) -0.41083(14) 0.0135(9) Uani 1 1 d U
N7 N 0.3128(3) 0.0759(2) -0.12311(14) 0.0132(9) Uani 1 1 d U
N8 N 0.3918(3) 0.1238(2) -0.10426(15) 0.0169(9) Uani 1 1 d U
N9 N 0.2702(3) 0.0984(2) -0.03751(15) 0.0150(9) Uani 1 1 d U
N10 N 0.0806(3) 0.1038(2) 0.09440(15) 0.0157(9) Uani 1 1 d U
N11 N -0.0474(3) 0.0649(2) 0.15391(16) 0.0200(10) Uani 1 1 d U
N12 N -0.0429(3) 0.1450(2) 0.15226(15) 0.0139(9) Uani 1 1 d U
N13 N -0.5612(3) 0.1426(2) 0.13774(15) 0.0158(9) Uani 1 1 d U
N14 N -0.5210(4) 0.0705(3) 0.12288(19) 0.0338(12) Uani 1 1 d U
N15 N -0.6786(3) 0.0973(2) 0.08038(15) 0.0197(10) Uani 1 1 d U
N16 N -0.3277(3) 0.0687(2) 0.38054(14) 0.0124(9) Uani 1 1 d U
N17 N -0.4093(3) 0.1166(2) 0.39935(15) 0.0184(9) Uani 1 1 d U
N18 N -0.2823(3) 0.0966(2) 0.46478(14) 0.0129(9) Uani 1 1 d U
N19 N 0.4716(3) 0.6414(2) 0.65521(14) 0.0129(9) Uani 1 1 d U
N20 N 0.4406(3) 0.5655(2) 0.64783(16) 0.0214(10) Uani 1 1 d U
N21 N 0.5883(3) 0.5924(2) 0.59669(14) 0.0131(9) Uani 1 1 d U
N22 N -0.0117(3) 0.5712(2) 0.61711(17) 0.0228(10) Uani 1 1 d U
N23 N -0.0499(3) 0.6447(2) 0.62851(14) 0.0136(9) Uani 1 1 d U
N24 N -0.1755(3) 0.5921(2) 0.57932(14) 0.0121(8) Uani 1 1 d U
N25 N 0.1647(3) 0.5820(2) 0.87563(15) 0.0140(9) Uani 1 1 d U
N26 N 0.0927(3) 0.6368(2) 0.89609(15) 0.0167(9) Uani 1 1 d U
N27 N 0.2161(3) 0.6018(2) 0.95987(14) 0.0130(9) Uani 1 1 d U
N28 N 0.0643(3) 0.6423(2) 1.13591(15) 0.0140(9) Uani 1 1 d U
N29 N 0.0394(4) 0.5665(3) 1.12646(19) 0.0324(12) Uani 1 1 d U
N30 N 0.1872(3) 0.5994(2) 1.07780(14) 0.0119(8) Uani 1 1 d U
N31 N -0.1844(3) 0.5681(2) 1.37694(14) 0.0134(9) Uani 1 1 d U
N33 N -0.2205(3) 0.5838(2) 1.46416(14) 0.0142(9) Uani 1 1 d U
N34 N -0.4595(3) 0.6481(2) 1.14476(15) 0.0141(9) Uani 1 1 d U
N35 N -0.4408(3) 0.5690(2) 1.14158(17) 0.0211(10) Uani 1 1 d U
N36 N -0.5786(3) 0.6058(2) 1.08642(14) 0.0142(9) Uani 1 1 d U
N38 N -0.0052(4) 0.1675(3) -0.04935(19) 0.0327(12) Uani 1 1 d U
N39 N -0.1954(3) -0.0894(3) 0.50775(17) 0.0231(10) Uani 1 1 d U
N40 N 0.8744(3) 0.3016(3) 0.50909(16) 0.0197(10) Uani 1 1 d U
N41 N 0.5429(3) 0.6798(3) 0.48349(16) 0.0237(10) Uani 1 1 d U
N42 N 0.3030(3) 0.4085(3) 1.00360(16) 0.0213(10) Uani 1 1 d U
N43 N -0.1101(3) 0.6211(2) 1.39479(15) 0.0146(9) Uani 1 1 d U
N44 N 0.3637(4) 0.8040(3) 0.00916(17) 0.0265(11) Uani 1 1 d U
O1 O 0.1834(3) 0.2350(2) 0.03325(15) 0.0345(10) Uani 1 1 d .
H1 H 0.1284 0.2520 0.0184 0.052 Uiso 1 1 calc R
O2 O 0.1618(3) -0.0268(2) 0.01712(15) 0.0316(9) Uani 1 1 d .
H2 H 0.2045 -0.0526 0.0359 0.047 Uiso 1 1 calc R
O3 O 0.0044(3) 0.2353(2) -0.03289(16) 0.0371(10) Uani 1 1 d U
O4 O 0.0352(3) 0.1081(2) -0.02136(15) 0.0322(9) Uani 1 1 d U
O5 O -0.0528(4) 0.1536(2) -0.09298(17) 0.0493(12) Uani 1 1 d U
O6 O 0.8634(3) 0.3738(2) 0.51362(16) 0.0349(10) Uani 1 1 d U
O7 O 0.8047(3) 0.2559(2) 0.52695(13) 0.0230(8) Uani 1 1 d U
O8 O 0.9594(3) 0.2737(2) 0.48513(13) 0.0218(8) Uani 1 1 d U
O9 O -0.1317(3) -0.0333(2) 0.51672(15) 0.0261(9) Uani 1 1 d U
O10 O -0.2932(3) -0.0821(2) 0.51847(17) 0.0376(10) Uani 1 1 d U
O11 O -0.1580(3) -0.1500(3) 0.4872(2) 0.0596(14) Uani 1 1 d U
O13 O 0.5567(3) 0.6033(2) 0.48361(13) 0.0197(8) Uani 1 1 d U
O14 O 0.4651(3) 0.7089(3) 0.45986(17) 0.0444(11) Uani 1 1 d U
O15 O 0.6113(3) 0.7193(2) 0.50862(14) 0.0321(9) Uani 1 1 d U
O16 O 0.3679(3) 0.4650(2) 1.00944(13) 0.0213(8) Uani 1 1 d U
O17 O 0.2039(3) 0.4207(2) 1.00034(15) 0.0290(9) Uani 1 1 d U
O18 O 0.3421(3) 0.3397(2) 1.00069(15) 0.0311(9) Uani 1 1 d U
O19 O 0.3497(3) 0.8769(2) 0.01317(18) 0.0444(11) Uani 1 1 d U
O20 O 0.2931(3) 0.7577(2) 0.02548(15) 0.0340(10) Uani 1 1 d U
O21 O 0.4508(3) 0.7772(2) -0.01193(15) 0.0281(9) Uani 1 1 d U
O22 O 0.6989(3) 0.8084(2) 0.61214(17) 0.0432(11) Uani 1 1 d .
O23 O 0.6624(3) 0.4545(2) 0.51611(15) 0.0250(8) Uani 1 1 d .
H23 H 0.7195 0.4294 0.5188 0.037 Uiso 1 1 calc R
O24 O 0.4348(3) 0.6194(2) 0.97134(13) 0.0191(8) Uani 1 1 d .
H24 H 0.4545 0.6649 0.9743 0.029 Uiso 1 1 calc R
C1 C 0.6180(4) 0.0509(3) -0.4033(2) 0.0309(14) Uani 1 1 d U
H1A H 0.6219 -0.0005 -0.4161 0.037 Uiso 1 1 calc R
C2 C 0.6552(4) 0.1693(3) -0.39093(18) 0.0155(11) Uani 1 1 d U
H2A H 0.6876 0.2181 -0.3922 0.019 Uiso 1 1 calc R
C3 C 0.5105(4) 0.2051(3) -0.32251(18) 0.0151(11) Uani 1 1 d U
H3A H 0.4927 0.2537 -0.3418 0.018 Uiso 1 1 calc R
H3B H 0.5580 0.2177 -0.2924 0.018 Uiso 1 1 calc R
C4 C 0.4062(4) 0.1711(3) -0.29863(18) 0.0144(10) Uani 1 1 d U
C5 C 0.3079(4) 0.1907(3) -0.32357(17) 0.0124(10) Uani 1 1 d U
C6 C 0.3059(4) 0.2294(3) -0.37997(18) 0.0169(11) Uani 1 1 d U
H6A H 0.3080 0.2854 -0.3759 0.025 Uiso 1 1 calc R
H6B H 0.2409 0.2157 -0.3986 0.025 Uiso 1 1 calc R
H6C H 0.3676 0.2117 -0.4011 0.025 Uiso 1 1 calc R
C7 C 0.2112(4) 0.1722(3) -0.29572(17) 0.0132(10) Uani 1 1 d U
C8 C 0.2133(4) 0.1277(3) -0.24721(17) 0.0120(10) Uani 1 1 d U
C9 C 0.1092(4) 0.1047(3) -0.21811(18) 0.0158(11) Uani 1 1 d U
H9A H 0.1093 0.0489 -0.2124 0.024 Uiso 1 1 calc R
H9B H 0.0484 0.1200 -0.2403 0.024 Uiso 1 1 calc R
H9C H 0.1040 0.1307 -0.1832 0.024 Uiso 1 1 calc R
C10 C 0.3132(4) 0.1009(3) -0.22556(17) 0.0131(10) Uani 1 1 d U
C11 C 0.4109(4) 0.1259(3) -0.24952(17) 0.0109(10) Uani 1 1 d U
C12 C 0.5198(4) 0.1052(3) -0.22524(18) 0.0184(11) Uani 1 1 d U
H12A H 0.5670 0.0848 -0.2536 0.028 Uiso 1 1 calc R
H12B H 0.5112 0.0662 -0.1969 0.028 Uiso 1 1 calc R
H12C H 0.5505 0.1514 -0.2098 0.028 Uiso 1 1 calc R
C13 C 0.1048(4) 0.2071(3) -0.31694(18) 0.0142(10) Uani 1 1 d U
H13A H 0.0578 0.2186 -0.2857 0.017 Uiso 1 1 calc R
H13B H 0.1193 0.2563 -0.3356 0.017 Uiso 1 1 calc R
C14 C 0.3160(4) 0.0416(3) -0.17878(17) 0.0142(10) Uani 1 1 d U
H14A H 0.2549 0.0072 -0.1825 0.017 Uiso 1 1 calc R
H14B H 0.3814 0.0095 -0.1824 0.017 Uiso 1 1 calc R
C15 C 0.2423(4) 0.0606(3) -0.08335(18) 0.0172(11) Uani 1 1 d U
H15A H 0.1826 0.0287 -0.0867 0.021 Uiso 1 1 calc R
C16 C 0.3627(4) 0.1355(3) -0.05206(18) 0.0165(11) Uani 1 1 d U
H16 H 0.4016 0.1661 -0.0279 0.020 Uiso 1 1 calc R
C17 C -0.0334(4) 0.1752(3) -0.38865(18) 0.0167(11) Uani 1 1 d U
H17A H -0.0571 0.2264 -0.3955 0.020 Uiso 1 1 calc R
C18 C -0.0143(4) 0.0520(3) -0.38874(19) 0.0202(12) Uani 1 1 d U
H18A H -0.0247 -0.0005 -0.3969 0.024 Uiso 1 1 calc R
C19 C 0.0346(4) 0.1669(3) 0.11747(18) 0.0160(11) Uani 1 1 d U
H19A H 0.0537 0.2185 0.1103 0.019 Uiso 1 1 calc R
C20 C 0.0282(4) 0.0433(3) 0.11859(19) 0.0204(12) Uani 1 1 d U
H20A H 0.0446 -0.0091 0.1108 0.024 Uiso 1 1 calc R
C21 C -0.1032(4) 0.1952(3) 0.19221(18) 0.0141(10) Uani 1 1 d U
H21A H -0.1168 0.2463 0.1755 0.017 Uiso 1 1 calc R
H21B H -0.0583 0.2029 0.2242 0.017 Uiso 1 1 calc R
C22 C -0.2101(4) 0.1618(3) 0.21101(18) 0.0136(10) Uani 1 1 d U
C23 C -0.3032(4) 0.1807(3) 0.18035(18) 0.0147(10) Uani 1 1 d U
C24 C -0.2941(4) 0.2196(3) 0.12425(18) 0.0204(12) Uani 1 1 d U
H24A H -0.3551 0.2060 0.1023 0.031 Uiso 1 1 calc R
H24B H -0.2286 0.2019 0.1063 0.031 Uiso 1 1 calc R
H24C H -0.2929 0.2756 0.1286 0.031 Uiso 1 1 calc R
C25 C -0.4049(4) 0.1616(3) 0.20241(18) 0.0146(11) Uani 1 1 d U
C26 C -0.5071(4) 0.1949(3) 0.1768(2) 0.0234(12) Uani 1 1 d U
H26A H -0.5579 0.2083 0.2061 0.028 Uiso 1 1 calc R
H26B H -0.4896 0.2432 0.1577 0.028 Uiso 1 1 calc R
C27 C -0.4139(4) 0.1170(3) 0.25107(18) 0.0143(10) Uani 1 1 d U
C28 C -0.5252(4) 0.0983(3) 0.2736(2) 0.0223(12) Uani 1 1 d U
H28A H -0.5578 0.1449 0.2891 0.034 Uiso 1 1 calc R
H28B H -0.5188 0.0585 0.3015 0.034 Uiso 1 1 calc R
H28C H -0.5695 0.0798 0.2443 0.034 Uiso 1 1 calc R
C29 C -0.3185(4) 0.0914(3) 0.27802(17) 0.0131(10) Uani 1 1 d U
C30 C -0.2173(4) 0.1175(3) 0.25965(18) 0.0127(10) Uani 1 1 d U
C31 C -0.1159(4) 0.0956(3) 0.29213(19) 0.0171(11) Uani 1 1 d U
H31A H -0.0535 0.0993 0.2685 0.026 Uiso 1 1 calc R
H31B H -0.1214 0.0428 0.3058 0.026 Uiso 1 1 calc R
H31C H -0.1091 0.1309 0.3225 0.026 Uiso 1 1 calc R
C32 C -0.6532(4) 0.1578(3) 0.11260(19) 0.0215(12) Uani 1 1 d U
H32 H -0.6945 0.2037 0.1166 0.026 Uiso 1 1 calc R
C34 C -0.2533(4) 0.0567(3) 0.41940(18) 0.0158(11) Uani 1 1 d U
H34 H -0.1911 0.0255 0.4156 0.019 Uiso 1 1 calc R
C35 C -0.3789(4) 0.1316(3) 0.45062(19) 0.0171(11) Uani 1 1 d U
H35 H -0.4195 0.1631 0.4746 0.021 Uiso 1 1 calc R
C36 C 0.5586(4) 0.6565(3) 0.62464(18) 0.0175(11) Uani 1 1 d U
H36 H 0.5933 0.7044 0.6230 0.021 Uiso 1 1 calc R
C37 C 0.5142(4) 0.5386(3) 0.61222(19) 0.0195(11) Uani 1 1 d U
H37 H 0.5151 0.4874 0.5990 0.023 Uiso 1 1 calc R
C38 C 0.4131(4) 0.6939(3) 0.69474(18) 0.0152(11) Uani 1 1 d U
H38A H 0.4082 0.7464 0.6791 0.018 Uiso 1 1 calc R
H38B H 0.4544 0.6967 0.7284 0.018 Uiso 1 1 calc R
C39 C 0.3003(4) 0.6667(3) 0.70862(18) 0.0125(10) Uani 1 1 d U
C40 C 0.2147(4) 0.6872(3) 0.67371(18) 0.0143(10) Uani 1 1 d U
C41 C 0.2370(4) 0.7228(3) 0.61735(18) 0.0215(12) Uani 1 1 d U
H41A H 0.1923 0.6985 0.5905 0.032 Uiso 1 1 calc R
H41B H 0.3118 0.7142 0.6077 0.032 Uiso 1 1 calc R
H41C H 0.2211 0.7782 0.6183 0.032 Uiso 1 1 calc R
C42 C 0.1074(4) 0.6729(3) 0.69099(17) 0.0129(10) Uani 1 1 d U
C43 C 0.0865(4) 0.6332(3) 0.74099(18) 0.0131(10) Uani 1 1 d U
C44 C -0.0293(4) 0.6207(3) 0.75998(19) 0.0177(11) Uani 1 1 d U
H44A H -0.0691 0.6697 0.7584 0.027 Uiso 1 1 calc R
H44B H -0.0295 0.6013 0.7972 0.027 Uiso 1 1 calc R
H44C H -0.0626 0.5833 0.7364 0.027 Uiso 1 1 calc R
C45 C 0.0142(4) 0.7049(3) 0.65653(19) 0.0171(11) Uani 1 1 d U
H45A H -0.0339 0.7355 0.6802 0.021 Uiso 1 1 calc R
H45B H 0.0431 0.7402 0.6288 0.021 Uiso 1 1 calc R
C46 C 0.1750(4) 0.6046(3) 0.77258(17) 0.0111(10) Uani 1 1 d U
C47 C 0.2811(4) 0.6233(3) 0.75727(17) 0.0115(10) Uani 1 1 d U
C48 C 0.3765(4) 0.5943(3) 0.79169(19) 0.0188(11) Uani 1 1 d U
H48A H 0.3897 0.6313 0.8204 0.028 Uiso 1 1 calc R
H48B H 0.4397 0.5892 0.7686 0.028 Uiso 1 1 calc R
H48C H 0.3603 0.5442 0.8077 0.028 Uiso 1 1 calc R
C49 C 0.1537(4) 0.5480(3) 0.82024(17) 0.0149(11) Uani 1 1 d U
H49A H 0.0810 0.5284 0.8168 0.018 Uiso 1 1 calc R
H49B H 0.2035 0.5035 0.8170 0.018 Uiso 1 1 calc R
C50 C 0.2362(4) 0.5613(3) 0.91378(17) 0.0139(10) Uani 1 1 d U
H50 H 0.2918 0.5242 0.9091 0.017 Uiso 1 1 calc R
C51 C 0.1277(4) 0.6467(3) 0.94735(18) 0.0164(11) Uani 1 1 d U
H51 H 0.0946 0.6811 0.9722 0.020 Uiso 1 1 calc R
C52 C -0.1463(4) 0.6564(3) 0.60569(19) 0.0187(11) Uani 1 1 d U
H52 H -0.1873 0.7027 0.6079 0.022 Uiso 1 1 calc R
C53 C -0.0893(4) 0.5412(3) 0.5875(2) 0.0227(12) Uani 1 1 d U
H53 H -0.0860 0.4906 0.5734 0.027 Uiso 1 1 calc R
C54 C 0.1511(4) 0.6604(3) 1.10716(18) 0.0167(11) Uani 1 1 d U
H54 H 0.1830 0.7094 1.1074 0.020 Uiso 1 1 calc R
C56 C 0.0022(4) 0.6954(3) 1.1727(2) 0.0201(11) Uani 1 1 d U
H56A H -0.0183 0.7421 1.1519 0.024 Uiso 1 1 calc R
H56B H 0.0493 0.7116 1.2021 0.024 Uiso 1 1 calc R
C57 C -0.0989(4) 0.6619(3) 1.19840(18) 0.0123(10) Uani 1 1 d U
C59 C -0.2952(4) 0.6638(3) 1.20421(17) 0.0132(10) Uani 1 1 d U
C60 C -0.2904(4) 0.6199(3) 1.25274(17) 0.0112(10) Uani 1 1 d U
C61 C -0.3926(4) 0.5976(3) 1.28344(19) 0.0189(11) Uani 1 1 d U
H61A H -0.4007 0.6294 1.3158 0.028 Uiso 1 1 calc R
H61B H -0.3878 0.5432 1.2940 0.028 Uiso 1 1 calc R
H61C H -0.4539 0.6060 1.2600 0.028 Uiso 1 1 calc R
C62 C -0.2050(4) 0.7197(3) 1.11809(18) 0.0195(11) Uani 1 1 d U
H62A H -0.2024 0.7757 1.1219 0.029 Uiso 1 1 calc R
H62B H -0.2715 0.7060 1.1007 0.029 Uiso 1 1 calc R
H62C H -0.1450 0.7016 1.0959 0.029 Uiso 1 1 calc R
C63 C -0.1886(4) 0.5947(3) 1.27373(17) 0.0114(10) Uani 1 1 d U
C64 C -0.0921(4) 0.6193(3) 1.24766(18) 0.0127(10) Uani 1 1 d U
C65 C 0.0180(4) 0.6007(3) 1.2713(2) 0.0189(11) Uani 1 1 d U
H65A H 0.0647 0.5799 1.2429 0.028 Uiso 1 1 calc R
H65B H 0.0112 0.5625 1.3003 0.028 Uiso 1 1 calc R
H65C H 0.0482 0.6477 1.2857 0.028 Uiso 1 1 calc R
C66 C -0.1818(4) 0.5351(3) 1.32042(17) 0.0153(11) Uani 1 1 d U
H66A H -0.2415 0.4994 1.3170 0.018 Uiso 1 1 calc R
H66B H -0.1153 0.5044 1.3159 0.018 Uiso 1 1 calc R
C67 C -0.4021(4) 0.6986(3) 1.18432(18) 0.0152(11) Uani 1 1 d U
H67A H -0.4489 0.7081 1.2160 0.018 Uiso 1 1 calc R
H67B H -0.3888 0.7489 1.1669 0.018 Uiso 1 1 calc R
C68 C -0.5409(4) 0.6690(3) 1.11188(19) 0.0200(11) Uani 1 1 d U
H68 H -0.5676 0.7200 1.1073 0.024 Uiso 1 1 calc R
C69 C -0.5145(4) 0.5465(3) 1.10631(19) 0.0206(12) Uani 1 1 d U
H69 H -0.5220 0.4944 1.0959 0.025 Uiso 1 1 calc R
C70 C -0.2484(4) 0.5463(3) 1.41814(18) 0.0162(11) Uani 1 1 d U
H70 H -0.3039 0.5105 1.4155 0.019 Uiso 1 1 calc R
C71 C -0.1355(4) 0.6288(3) 1.44745(18) 0.0147(10) Uani 1 1 d U
H71 H -0.0990 0.6617 1.4711 0.018 Uiso 1 1 calc R
C72 C -0.1991(4) 0.6810(3) 1.17503(18) 0.0136(10) Uani 1 1 d U
O25 O -0.0633(3) 0.1164(2) 0.47305(13) 0.0174(7) Uani 1 1 d .
H25 H -0.0372 0.1600 0.4766 0.026 Uiso 1 1 calc R
C75 C -0.3277(4) 0.0333(3) 0.32524(17) 0.0144(10) Uani 1 1 d U
H75A H -0.3940 0.0046 0.3211 0.017 Uiso 1 1 calc R
H75B H -0.2679 -0.0042 0.3227 0.017 Uiso 1 1 calc R
C76 C 0.1150(4) 0.5438(3) 1.0911(2) 0.0294(14) Uani 1 1 d U
H76 H 0.1184 0.4934 1.0765 0.035 Uiso 1 1 calc R
C77 C -0.5943(4) 0.0461(3) 0.0877(2) 0.0308(14) Uani 1 1 d U
H77 H -0.5885 -0.0019 0.0697 0.037 Uiso 1 1 calc R
I1 I 0.19594(3) 0.82274(2) 0.260314(15) 0.03206(10) Uani 1 1 d .
I6 I 0.29643(3) 0.61421(2) 0.333621(15) 0.03227(10) Uani 1 1 d .
I3 I 0.18895(3) 1.16733(2) 0.247789(15) 0.03151(10) Uani 1 1 d .
I4 I 0.30773(3) 0.37916(2) 0.157733(16) 0.03348(10) Uani 1 1 d .
I5 I 0.30710(3) 0.49688(2) 0.245866(15) 0.02764(9) Uani 1 1 d .
I2 I 0.18958(3) 0.99280(2) 0.254327(14) 0.02788(10) Uani 1 1 d .

loop_
_atom_site_aniso_label
_atom_site_aniso_U_11
_atom_site_aniso_U_22
_atom_site_aniso_U_33
_atom_site_aniso_U_23
_atom_site_aniso_U_13
_atom_site_aniso_U_12
Cu1 0.0124(3) 0.0238(4) 0.0079(3) -0.0026(2) 0.0032(2) -0.0031(3)
Cu2 0.0107(3) 0.0207(4) 0.0075(3) -0.0027(2) 0.0022(2) 0.0002(3)
Cu3 0.0101(3) 0.0216(4) 0.0079(3) -0.0020(2) 0.0028(2) -0.0012(3)
Cu4 0.0102(3) 0.0233(4) 0.0070(3) -0.0020(2) 0.0013(2) 0.0007(3)
N1 0.012(2) 0.016(2) 0.0109(19) -0.0008(16) 0.0032(15) 0.0001(18)
N2 0.033(3) 0.019(3) 0.035(3) -0.010(2) 0.024(2) -0.008(2)
N3 0.014(2) 0.021(2) 0.014(2) -0.0008(18) -0.0013(16) 0.0025(19)
N4 0.011(2) 0.011(2) 0.0107(18) 0.0002(16) 0.0015(15) 0.0013(17)
N5 0.023(2) 0.015(2) 0.026(2) -0.0031(19) -0.0077(18) 0.0003(19)
N6 0.014(2) 0.018(2) 0.0084(18) -0.0036(17) 0.0016(15) -0.0013(18)
N7 0.015(2) 0.016(2) 0.0085(19) -0.0018(16) 0.0030(15) -0.0004(18)
N8 0.015(2) 0.023(3) 0.012(2) -0.0020(17) 0.0009(16) -0.0048(19)
N9 0.015(2) 0.020(2) 0.0110(19) -0.0022(17) -0.0008(16) -0.0041(18)
N10 0.016(2) 0.018(2) 0.013(2) -0.0047(17) 0.0018(16) 0.0014(19)
N11 0.026(2) 0.012(2) 0.022(2) 0.0002(18) 0.0115(18) -0.0039(19)
N12 0.018(2) 0.012(2) 0.0126(19) -0.0030(16) 0.0069(16) -0.0010(18)
N13 0.017(2) 0.015(2) 0.016(2) -0.0019(17) -0.0004(16) -0.0014(18)
N14 0.038(3) 0.020(3) 0.043(3) -0.011(2) -0.017(2) 0.011(2)
N15 0.025(2) 0.022(3) 0.013(2) 0.0004(18) 0.0013(17) -0.004(2)
N16 0.013(2) 0.017(2) 0.0073(18) -0.0003(16) 0.0031(15) -0.0013(18)
N17 0.019(2) 0.022(3) 0.015(2) -0.0026(18) 0.0037(17) 0.0055(19)
N18 0.014(2) 0.016(2) 0.0083(18) -0.0013(16) 0.0025(15) 0.0001(18)
N19 0.012(2) 0.016(2) 0.0111(19) -0.0005(17) 0.0054(15) -0.0040(18)
N20 0.022(2) 0.018(3) 0.025(2) -0.0047(19) 0.0126(18) -0.004(2)
N21 0.012(2) 0.016(2) 0.0113(19) 0.0004(17) 0.0016(15) -0.0012(18)
N22 0.027(2) 0.016(2) 0.026(2) -0.0013(19) -0.0073(19) 0.005(2)
N23 0.014(2) 0.018(2) 0.0092(18) -0.0001(17) -0.0002(15) -0.0001(18)
N24 0.010(2) 0.016(2) 0.0097(18) 0.0006(16) 0.0012(15) -0.0001(18)
N25 0.017(2) 0.014(2) 0.0106(19) -0.0009(17) 0.0037(16) -0.0035(18)
N26 0.020(2) 0.016(2) 0.014(2) 0.0005(17) 0.0031(16) 0.0048(19)
N27 0.013(2) 0.018(2) 0.0080(19) -0.0017(16) 0.0041(15) 0.0008(18)
N28 0.015(2) 0.014(2) 0.0126(19) 0.0008(17) 0.0033(16) -0.0012(18)
N29 0.031(3) 0.023(3) 0.043(3) -0.011(2) 0.026(2) -0.009(2)
N30 0.012(2) 0.019(2) 0.0052(18) 0.0002(16) 0.0016(15) -0.0008(18)
N31 0.015(2) 0.017(2) 0.0084(19) 0.0001(16) 0.0013(15) 0.0004(18)
N33 0.013(2) 0.019(2) 0.0106(19) -0.0008(17) -0.0004(15) -0.0028(18)
N34 0.014(2) 0.018(2) 0.0101(19) 0.0005(17) -0.0015(15) 0.0017(18)
N35 0.027(2) 0.010(2) 0.026(2) -0.0018(18) -0.0082(19) 0.0002(19)
N36 0.013(2) 0.020(2) 0.0095(19) -0.0021(17) 0.0014(15) 0.0008(18)
N38 0.036(3) 0.033(3) 0.029(3) -0.003(2) 0.022(2) -0.012(3)
N39 0.018(2) 0.023(3) 0.028(2) -0.006(2) 0.0076(19) 0.004(2)
N40 0.026(3) 0.019(3) 0.014(2) 0.0009(18) -0.0069(18) 0.001(2)
N41 0.022(2) 0.034(3) 0.016(2) 0.007(2) 0.0053(18) -0.001(2)
N42 0.021(2) 0.030(3) 0.013(2) -0.0024(19) 0.0045(17) 0.005(2)
N43 0.013(2) 0.019(2) 0.0111(19) -0.0006(17) 0.0002(15) -0.0008(18)
N44 0.029(3) 0.033(3) 0.018(2) -0.001(2) -0.0027(19) -0.001(2)
O1 0.039(2) 0.040(3) 0.025(2) 0.0057(18) 0.0041(17) 0.010(2)
O2 0.034(2) 0.029(2) 0.032(2) -0.0019(18) 0.0077(17) -0.0082(19)
O3 0.035(2) 0.029(3) 0.047(3) -0.013(2) 0.0082(19) -0.002(2)
O4 0.041(2) 0.033(2) 0.023(2) 0.0054(18) 0.0010(17) -0.010(2)
O5 0.078(3) 0.037(3) 0.034(2) -0.002(2) -0.008(2) -0.009(2)
O6 0.040(2) 0.017(2) 0.047(3) -0.0058(19) 0.0036(19) 0.0039(19)
O7 0.0211(19) 0.025(2) 0.0232(19) 0.0023(16) 0.0068(15) -0.0029(17)
O8 0.0206(19) 0.022(2) 0.0228(18) -0.0016(16) 0.0038(15) -0.0017(16)
O9 0.024(2) 0.017(2) 0.037(2) -0.0003(17) -0.0089(16) -0.0022(17)
O10 0.024(2) 0.029(2) 0.059(3) -0.004(2) 0.0143(19) 0.0056(19)
O11 0.030(3) 0.048(3) 0.101(4) -0.044(3) 0.002(2) 0.001(2)
O13 0.0186(19) 0.021(2) 0.0198(18) -0.0038(15) 0.0023(14) -0.0009(16)
O14 0.029(2) 0.059(3) 0.044(3) 0.016(2) -0.004(2) 0.016(2)
O15 0.044(2) 0.029(2) 0.024(2) 0.0012(17) 0.0002(18) -0.009(2)
O16 0.0202(19) 0.022(2) 0.0219(18) -0.0008(16) -0.0004(14) -0.0054(17)
O17 0.018(2) 0.033(2) 0.037(2) -0.0049(18) 0.0024(16) 0.0018(18)
O18 0.027(2) 0.025(2) 0.041(2) -0.0119(18) -0.0010(17) 0.0067(19)
O19 0.050(3) 0.022(3) 0.061(3) -0.006(2) 0.004(2) 0.001(2)
O20 0.036(2) 0.031(2) 0.034(2) -0.0005(19) 0.0109(18) -0.009(2)
O21 0.021(2) 0.030(2) 0.034(2) -0.0023(18) -0.0032(16) -0.0035(18)
O22 0.044(3) 0.034(3) 0.051(3) -0.003(2) 0.003(2) -0.003(2)
O23 0.024(2) 0.023(2) 0.028(2) 0.0011(17) 0.0080(16) 0.0019(17)
O24 0.0165(18) 0.026(2) 0.0150(17) -0.0018(15) 0.0019(14) -0.0053(16)
C1 0.034(3) 0.022(3) 0.037(3) -0.010(3) 0.023(3) -0.012(3)
C2 0.014(2) 0.016(3) 0.016(2) -0.001(2) 0.0028(19) -0.005(2)
C3 0.011(2) 0.018(3) 0.016(2) -0.003(2) 0.0072(19) -0.003(2)
C4 0.015(2) 0.015(3) 0.013(2) -0.009(2) 0.0039(19) 0.000(2)
C5 0.018(3) 0.010(3) 0.009(2) -0.0011(19) 0.0015(18) -0.002(2)
C6 0.021(3) 0.018(3) 0.012(2) 0.004(2) 0.0073(19) -0.004(2)
C7 0.016(3) 0.014(3) 0.010(2) -0.0048(19) 0.0013(18) 0.000(2)
C8 0.014(2) 0.011(3) 0.010(2) -0.0052(19) 0.0033(18) 0.002(2)
C9 0.015(3) 0.016(3) 0.017(2) 0.002(2) 0.0083(19) -0.003(2)
C10 0.019(3) 0.015(3) 0.005(2) -0.0071(19) 0.0045(18) 0.002(2)
C11 0.016(2) 0.008(3) 0.009(2) -0.0020(18) 0.0026(18) 0.002(2)
C12 0.017(3) 0.026(3) 0.012(2) -0.001(2) 0.0031(19) 0.003(2)
C13 0.017(3) 0.013(3) 0.012(2) -0.001(2) -0.0004(19) -0.001(2)
C14 0.021(3) 0.016(3) 0.006(2) -0.0030(19) 0.0030(18) 0.001(2)
C15 0.014(3) 0.026(3) 0.011(2) 0.001(2) 0.0026(19) -0.004(2)
C16 0.020(3) 0.019(3) 0.011(2) -0.002(2) 0.0001(19) -0.003(2)
C17 0.016(3) 0.019(3) 0.015(2) 0.004(2) -0.0012(19) 0.003(2)
C18 0.028(3) 0.017(3) 0.016(2) -0.004(2) -0.001(2) 0.001(2)
C19 0.018(3) 0.017(3) 0.013(2) 0.002(2) 0.0050(19) -0.005(2)
C20 0.023(3) 0.017(3) 0.020(3) -0.002(2) 0.010(2) 0.000(2)
C21 0.017(3) 0.012(3) 0.013(2) -0.003(2) 0.0051(19) 0.001(2)
C22 0.014(2) 0.014(3) 0.013(2) -0.005(2) 0.0040(18) 0.002(2)
C23 0.025(3) 0.009(3) 0.010(2) -0.0033(19) 0.0005(19) 0.002(2)
C24 0.026(3) 0.020(3) 0.015(2) 0.004(2) -0.003(2) 0.005(2)
C25 0.012(2) 0.014(3) 0.018(2) -0.007(2) -0.0037(19) 0.004(2)
C26 0.023(3) 0.022(3) 0.025(3) -0.004(2) -0.011(2) 0.004(2)
C27 0.013(2) 0.016(3) 0.013(2) -0.008(2) 0.0011(18) -0.001(2)
C28 0.011(3) 0.033(3) 0.023(3) -0.003(2) 0.006(2) 0.001(2)
C29 0.015(2) 0.014(3) 0.010(2) -0.0047(19) 0.0040(18) -0.003(2)
C30 0.015(2) 0.010(3) 0.013(2) -0.0064(19) -0.0008(18) -0.001(2)
C31 0.015(3) 0.021(3) 0.016(2) 0.003(2) 0.0015(19) 0.002(2)
C32 0.020(3) 0.023(3) 0.022(3) -0.008(2) 0.000(2) 0.002(2)
C34 0.016(3) 0.021(3) 0.011(2) 0.003(2) 0.0016(19) -0.002(2)
C35 0.014(3) 0.020(3) 0.017(2) -0.005(2) 0.0034(19) 0.002(2)
C36 0.018(3) 0.021(3) 0.013(2) -0.001(2) 0.0042(19) -0.006(2)
C37 0.022(3) 0.014(3) 0.023(3) -0.002(2) 0.007(2) 0.002(2)
C38 0.018(3) 0.012(3) 0.015(2) -0.004(2) 0.0071(19) 0.000(2)
C39 0.013(2) 0.012(3) 0.013(2) -0.0054(19) 0.0050(18) -0.001(2)
C40 0.021(3) 0.011(3) 0.010(2) -0.0025(19) 0.0035(19) -0.002(2)
C41 0.026(3) 0.025(3) 0.014(2) 0.005(2) 0.003(2) -0.003(2)
C42 0.014(2) 0.014(3) 0.011(2) -0.0067(19) -0.0014(18) 0.001(2)
C43 0.015(2) 0.012(3) 0.012(2) -0.0050(19) 0.0026(18) -0.004(2)
C44 0.013(3) 0.022(3) 0.018(2) 0.000(2) -0.0003(19) 0.003(2)
C45 0.019(3) 0.015(3) 0.017(2) -0.003(2) -0.001(2) -0.001(2)
C46 0.015(2) 0.009(3) 0.009(2) -0.0070(18) 0.0022(18) -0.002(2)
C47 0.016(2) 0.012(3) 0.006(2) -0.0047(18) 0.0012(18) 0.001(2)
C48 0.016(3) 0.024(3) 0.017(2) -0.001(2) 0.0022(19) 0.001(2)
C49 0.019(3) 0.017(3) 0.009(2) 0.000(2) 0.0020(19) -0.003(2)
C50 0.011(2) 0.018(3) 0.013(2) 0.000(2) 0.0003(18) -0.001(2)
C51 0.014(3) 0.022(3) 0.013(2) -0.002(2) 0.0053(19) 0.004(2)
C52 0.015(3) 0.021(3) 0.019(3) 0.001(2) 0.000(2) 0.002(2)
C53 0.023(3) 0.020(3) 0.025(3) -0.003(2) -0.003(2) 0.004(2)
C54 0.017(3) 0.018(3) 0.016(2) -0.003(2) 0.005(2) -0.007(2)
C56 0.017(3) 0.022(3) 0.022(3) -0.005(2) 0.012(2) 0.001(2)
C57 0.011(2) 0.013(3) 0.013(2) -0.0040(19) 0.0037(18) -0.001(2)
C59 0.012(2) 0.018(3) 0.010(2) -0.003(2) 0.0011(18) -0.001(2)
C60 0.013(2) 0.010(3) 0.010(2) -0.0036(19) 0.0023(18) -0.001(2)
C61 0.016(3) 0.023(3) 0.018(2) 0.001(2) 0.006(2) 0.000(2)
C62 0.029(3) 0.019(3) 0.011(2) 0.003(2) 0.004(2) 0.000(2)
C63 0.013(2) 0.015(3) 0.007(2) -0.0038(19) 0.0019(17) 0.000(2)
C64 0.010(2) 0.013(3) 0.014(2) -0.005(2) 0.0016(18) 0.001(2)
C65 0.012(3) 0.020(3) 0.025(3) -0.005(2) -0.002(2) 0.003(2)
C66 0.022(3) 0.016(3) 0.008(2) -0.0027(19) 0.0011(19) 0.004(2)
C67 0.017(3) 0.015(3) 0.014(2) -0.006(2) -0.0019(19) 0.001(2)
C68 0.021(3) 0.020(3) 0.019(3) -0.002(2) -0.006(2) 0.005(2)
C69 0.027(3) 0.015(3) 0.020(3) -0.003(2) -0.002(2) 0.001(2)
C70 0.009(2) 0.023(3) 0.016(2) 0.000(2) 0.0034(19) 0.000(2)
C71 0.013(2) 0.017(3) 0.013(2) -0.001(2) 0.0007(18) 0.001(2)
C72 0.024(3) 0.007(3) 0.010(2) -0.0029(19) 0.0045(19) -0.001(2)
O25 0.0168(18) 0.019(2) 0.0167(17) -0.0044(15) 0.0054(14) -0.0057(15)
C75 0.017(3) 0.015(3) 0.011(2) -0.003(2) 0.0064(18) -0.004(2)
C76 0.032(3) 0.024(3) 0.032(3) -0.013(3) 0.021(2) -0.005(3)
C77 0.034(3) 0.020(3) 0.039(3) -0.007(3) -0.017(3) 0.009(3)
I1 0.01934(19) 0.0381(2) 0.0390(2) 0.00198(18) -0.00341(15) -0.00574(17)
I6 0.0262(2) 0.0299(2) 0.0409(2) -0.00662(17) -0.00368(16) -0.00073(17)
I3 0.02053(19) 0.0376(2) 0.0362(2) -0.00245(17) 0.00165(15) 0.00615(17)
I4 0.0318(2) 0.0302(2) 0.0383(2) -0.00560(17) 0.00459(16) 0.00267(18)
I5 0.01597(18) 0.0291(2) 0.0378(2) -0.00294(17) 0.00158(15) 0.00058(16)
I2 0.01539(18) 0.0388(2) 0.02932(19) 0.00145(17) 0.00127(14) 0.00053(16)

loop_
_atom_type_symbol
_atom_type_description
_atom_type_scat_dispersion_real
_atom_type_scat_dispersion_imag
_atom_type_scat_source
C C 0.0033 0.0016 'International Tables Vol C Tables 4.2.6.8 and 6.1.1.4'
H H 0.0000 0.0000 'International Tables Vol C Tables 4.2.6.8 and 6.1.1.4'
N N 0.0061 0.0033 'International Tables Vol C Tables 4.2.6.8 and 6.1.1.4'
O O 0.0106 0.0060 'International Tables Vol C Tables 4.2.6.8 and 6.1.1.4'
I I -0.4742 1.8119 'International Tables Vol C Tables 4.2.6.8 and 6.1.1.4'
Cu Cu 0.3201 1.2651 'International Tables Vol C Tables 4.2.6.8 and 6.1.1.4'

loop_
_geom_angle_atom_site_label_1
_geom_angle_atom_site_label_2
_geom_angle_atom_site_label_3
_geom_angle
_geom_angle_site_symmetry_1
_geom_angle_site_symmetry_3
N9 Cu1 N10 171.49(15) . .
N9 Cu1 N15 93.21(15) . 1_655
N10 Cu1 N15 95.26(16) . 1_655
N9 Cu1 O2 85.60(15) . .
N10 Cu1 O2 93.46(15) . .
N15 Cu1 O2 101.33(15) 1_655 .
N9 Cu1 O4 86.97(14) . .
N10 Cu1 O4 84.53(14) . .
N15 Cu1 O4 177.91(16) 1_655 .
O2 Cu1 O4 80.76(14) . .
N9 Cu1 O1 91.56(15) . .
N10 Cu1 O1 87.68(15) . .
N15 Cu1 O1 90.13(15) 1_655 .
O2 Cu1 O1 168.31(14) . .
O4 Cu1 O1 87.78(14) . .
N18 Cu2 N3 91.26(15) . 1_456
N18 Cu2 N6 174.65(15) . 1_556
N3 Cu2 N6 93.96(15) 1_456 1_556
N18 Cu2 O25 86.26(14) . .
N3 Cu2 O25 171.19(15) 1_456 .
N6 Cu2 O25 88.41(14) 1_556 .
N18 Cu2 O9 90.18(14) . .
N3 Cu2 O9 107.84(15) 1_456 .
N6 Cu2 O9 89.33(14) 1_556 .
O25 Cu2 O9 80.64(13) . .
N33 Cu3 N21 171.34(15) 1_654 .
N33 Cu3 N24 91.48(15) 1_654 1_655
N21 Cu3 N24 94.51(15) . 1_655
N33 Cu3 O13 87.00(14) 1_654 .
N21 Cu3 O13 85.62(14) . .
N24 Cu3 O13 165.23(15) 1_655 .
N33 Cu3 O23 87.34(15) 1_654 .
N21 Cu3 O23 96.52(14) . .
N24 Cu3 O23 109.61(14) 1_655 .
O13 Cu3 O23 85.00(13) . .
N27 Cu4 N30 92.35(15) . .
N27 Cu4 N36 173.33(16) . 1_655
N30 Cu4 N36 92.96(15) . 1_655
N27 Cu4 O24 86.06(14) . .
N30 Cu4 O24 170.39(15) . .
N36 Cu4 O24 88.03(14) 1_655 .
N27 Cu4 O16 92.55(14) . .
N30 Cu4 O16 107.84(14) . .
N36 Cu4 O16 89.66(14) 1_655 .
O24 Cu4 O16 81.72(13) . .
C2 N1 N2 110.0(4) . .
C2 N1 C3 126.1(4) . .
N2 N1 C3 123.8(4) . .
C1 N2 N1 102.9(4) . .
C2 N3 C1 103.2(4) . .
C2 N3 Cu2 125.2(3) . 1_654
C1 N3 Cu2 131.6(3) . 1_654
C17 N4 N5 110.0(4) . .
C17 N4 C13 126.9(4) . .
N5 N4 C13 122.4(3) . .
C18 N5 N4 102.6(4) . .
C17 N6 C18 103.0(4) . .
C17 N6 Cu2 129.3(3) . 1_554
C18 N6 Cu2 127.1(3) . 1_554
C15 N7 N8 110.5(4) . .
C15 N7 C14 126.7(4) . .
N8 N7 C14 122.6(4) . .
C16 N8 N7 102.9(4) . .
C15 N9 C16 104.0(4) . .
C15 N9 Cu1 125.0(3) . .
C16 N9 Cu1 131.0(3) . .
C19 N10 C20 103.4(4) . .
C19 N10 Cu1 127.9(3) . .
C20 N10 Cu1 128.2(3) . .
C20 N11 N12 102.8(4) . .
C19 N12 N11 109.9(4) . .
C19 N12 C21 127.2(4) . .
N11 N12 C21 122.0(4) . .
C32 N13 N14 110.5(4) . .
C32 N13 C26 125.9(4) . .
N14 N13 C26 123.6(4) . .
C77 N14 N13 102.5(4) . .
C32 N15 C77 103.1(4) . .
C32 N15 Cu1 121.8(3) . 1_455
C77 N15 Cu1 135.1(3) . 1_455
C34 N16 N17 110.8(4) . .
C34 N16 C75 126.4(4) . .
N17 N16 C75 122.8(4) . .
C35 N17 N16 102.6(4) . .
C34 N18 C35 103.4(4) . .
C34 N18 Cu2 121.5(3) . .
C35 N18 Cu2 134.7(3) . .
C36 N19 N20 110.5(4) . .
C36 N19 C38 128.5(4) . .
N20 N19 C38 121.0(3) . .
C37 N20 N19 102.2(4) . .
C36 N21 C37 103.8(4) . .
C36 N21 Cu3 128.9(3) . .
C37 N21 Cu3 125.8(3) . .
C53 N22 N23 103.3(4) . .
C52 N23 N22 110.1(4) . .
C52 N23 C45 125.9(4) . .
N22 N23 C45 123.6(4) . .
C52 N24 C53 103.1(4) . .
C52 N24 Cu3 125.7(3) . 1_455
C53 N24 Cu3 130.9(3) . 1_455
C50 N25 N26 110.4(4) . .
C50 N25 C49 127.2(4) . .
N26 N25 C49 122.2(4) . .
C51 N26 N25 102.4(4) . .
C50 N27 C51 103.8(4) . .
C50 N27 Cu4 123.9(3) . .
C51 N27 Cu4 131.9(3) . .
C54 N28 N29 109.5(4) . .
C54 N28 C56 126.0(4) . .
N29 N28 C56 124.4(4) . .
C76 N29 N28 102.7(4) . .
C54 N30 C76 102.1(4) . .
C54 N30 Cu4 125.8(3) . .
C76 N30 Cu4 132.0(3) . .
C70 N31 N43 110.6(4) . .
C70 N31 C66 126.4(4) . .
N43 N31 C66 122.6(4) . .
C70 N33 C71 103.5(4) . .
C70 N33 Cu3 123.3(3) . 1_456
C71 N33 Cu3 132.3(3) . 1_456
C68 N34 N35 109.8(4) . .
C68 N34 C67 127.4(4) . .
N35 N34 C67 122.5(4) . .
C69 N35 N34 102.8(4) . .
C68 N36 C69 102.9(4) . .
C68 N36 Cu4 129.3(3) . 1_455
C69 N36 Cu4 127.2(3) . 1_455
O3 N38 O5 121.1(5) . .
O3 N38 O4 120.7(5) . .
O5 N38 O4 118.2(5) . .
O11 N39 O10 121.1(5) . .
O11 N39 O9 118.5(4) . .
O10 N39 O9 120.4(4) . .
O6 N40 O7 121.6(4) . .
O6 N40 O8 118.9(4) . .
O7 N40 O8 119.5(4) . .
O14 N41 O15 123.5(5) . .
O14 N41 O13 119.3(5) . .
O15 N41 O13 117.3(4) . .
O17 N42 O18 120.7(4) . .
O17 N42 O16 121.1(4) . .
O18 N42 O16 118.2(4) . .
C71 N43 N31 102.6(4) . .
O20 N44 O19 121.1(5) . .
O20 N44 O21 119.7(5) . .
O19 N44 O21 119.2(5) . .
Cu1 O1 H1 109.5 . .
Cu1 O2 H2 109.5 . .
N38 O4 Cu1 130.0(3) . .
N39 O9 Cu2 125.6(3) . .
N41 O13 Cu3 104.9(3) . .
N42 O16 Cu4 124.5(3) . .
Cu3 O23 H23 109.5 . .
Cu4 O24 H24 109.5 . .
N2 C1 N3 114.1(5) . .
N2 C1 H1A 122.9 . .
N3 C1 H1A 122.9 . .
N1 C2 N3 109.7(4) . .
N1 C2 H2A 125.1 . .
N3 C2 H2A 125.1 . .
N1 C3 C4 113.8(4) . .
N1 C3 H3A 108.8 . .
C4 C3 H3A 108.8 . .
N1 C3 H3B 108.8 . .
C4 C3 H3B 108.8 . .
H3A C3 H3B 107.7 . .
C5 C4 C11 121.7(4) . .
C5 C4 C3 118.8(4) . .
C11 C4 C3 119.3(4) . .
C4 C5 C7 118.5(4) . .
C4 C5 C6 120.5(4) . .
C7 C5 C6 121.0(4) . .
C5 C6 H6A 109.5 . .
C5 C6 H6B 109.5 . .
H6A C6 H6B 109.5 . .
C5 C6 H6C 109.5 . .
H6A C6 H6C 109.5 . .
H6B C6 H6C 109.5 . .
C8 C7 C5 120.7(4) . .
C8 C7 C13 120.4(4) . .
C5 C7 C13 118.7(4) . .
C7 C8 C10 119.9(4) . .
C7 C8 C9 121.1(4) . .
C10 C8 C9 119.0(4) . .
C8 C9 H9A 109.5 . .
C8 C9 H9B 109.5 . .
H9A C9 H9B 109.5 . .
C8 C9 H9C 109.5 . .
H9A C9 H9C 109.5 . .
H9B C9 H9C 109.5 . .
C11 C10 C8 120.0(4) . .
C11 C10 C14 119.6(4) . .
C8 C10 C14 120.3(4) . .
C10 C11 C4 118.5(4) . .
C10 C11 C12 122.4(4) . .
C4 C11 C12 119.1(4) . .
C11 C12 H12A 109.5 . .
C11 C12 H12B 109.5 . .
H12A C12 H12B 109.5 . .
C11 C12 H12C 109.5 . .
H12A C12 H12C 109.5 . .
H12B C12 H12C 109.5 . .
N4 C13 C7 114.0(4) . .
N4 C13 H13A 108.8 . .
C7 C13 H13A 108.8 . .
N4 C13 H13B 108.8 . .
C7 C13 H13B 108.8 . .
H13A C13 H13B 107.7 . .
N7 C14 C10 114.9(4) . .
N7 C14 H14A 108.5 . .
C10 C14 H14A 108.5 . .
N7 C14 H14B 108.5 . .
C10 C14 H14B 108.5 . .
H14A C14 H14B 107.5 . .
N7 C15 N9 109.4(4) . .
N7 C15 H15A 125.3 . .
N9 C15 H15A 125.3 . .
N8 C16 N9 113.2(4) . .
N8 C16 H16 123.4 . .
N9 C16 H16 123.4 . .
N4 C17 N6 110.0(4) . .
N4 C17 H17A 125.0 . .
N6 C17 H17A 125.0 . .
N5 C18 N6 114.4(4) . .
N5 C18 H18A 122.8 . .
N6 C18 H18A 122.8 . .
N10 C19 N12 109.7(4) . .
N10 C19 H19A 125.2 . .
N12 C19 H19A 125.2 . .
N11 C20 N10 114.2(4) . .
N11 C20 H20A 122.9 . .
N10 C20 H20A 122.9 . .
N12 C21 C22 113.9(4) . .
N12 C21 H21A 108.8 . .
C22 C21 H21A 108.8 . .
N12 C21 H21B 108.8 . .
C22 C21 H21B 108.8 . .
H21A C21 H21B 107.7 . .
C30 C22 C23 120.8(4) . .
C30 C22 C21 120.8(4) . .
C23 C22 C21 118.3(4) . .
C25 C23 C22 118.7(4) . .
C25 C23 C24 120.6(4) . .
C22 C23 C24 120.8(4) . .
C23 C24 H24A 109.5 . .
C23 C24 H24B 109.5 . .
H24A C24 H24B 109.5 . .
C23 C24 H24C 109.5 . .
H24A C24 H24C 109.5 . .
H24B C24 H24C 109.5 . .
C23 C25 C27 121.1(4) . .
C23 C25 C26 120.2(4) . .
C27 C25 C26 118.5(4) . .
N13 C26 C25 115.4(4) . .
N13 C26 H26A 108.4 . .
C25 C26 H26A 108.4 . .
N13 C26 H26B 108.4 . .
C25 C26 H26B 108.4 . .
H26A C26 H26B 107.5 . .
C25 C27 C29 119.0(4) . .
C25 C27 C28 119.2(4) . .
C29 C27 C28 121.8(4) . .
C27 C28 H28A 109.5 . .
C27 C28 H28B 109.5 . .
H28A C28 H28B 109.5 . .
C27 C28 H28C 109.5 . .
H28A C28 H28C 109.5 . .
H28B C28 H28C 109.5 . .
C30 C29 C27 120.0(4) . .
C30 C29 C75 121.2(4) . .
C27 C29 C75 118.7(4) . .
C22 C30 C29 119.7(4) . .
C22 C30 C31 120.6(4) . .
C29 C30 C31 119.6(4) . .
C30 C31 H31A 109.5 . .
C30 C31 H31B 109.5 . .
H31A C31 H31B 109.5 . .
C30 C31 H31C 109.5 . .
H31A C31 H31C 109.5 . .
H31B C31 H31C 109.5 . .
N13 C32 N15 109.9(4) . .
N13 C32 H32 125.1 . .
N15 C32 H32 125.1 . .
N16 C34 N18 109.4(4) . .
N16 C34 H34 125.3 . .
N18 C34 H34 125.3 . .
N17 C35 N18 113.8(4) . .
N17 C35 H35 123.1 . .
N18 C35 H35 123.1 . .
N19 C36 N21 109.4(4) . .
N19 C36 H36 125.3 . .
N21 C36 H36 125.3 . .
N20 C37 N21 114.1(4) . .
N20 C37 H37 122.9 . .
N21 C37 H37 122.9 . .
N19 C38 C39 113.1(4) . .
N19 C38 H38A 109.0 . .
C39 C38 H38A 109.0 . .
N19 C38 H38B 109.0 . .
C39 C38 H38B 109.0 . .
H38A C38 H38B 107.8 . .
C40 C39 C47 120.3(4) . .
C40 C39 C38 119.4(4) . .
C47 C39 C38 120.2(4) . .
C39 C40 C42 119.3(4) . .
C39 C40 C41 120.3(4) . .
C42 C40 C41 120.4(4) . .
C40 C41 H41A 109.5 . .
C40 C41 H41B 109.5 . .
H41A C41 H41B 109.5 . .
C40 C41 H41C 109.5 . .
H41A C41 H41C 109.5 . .
H41B C41 H41C 109.5 . .
C43 C42 C40 120.7(4) . .
C43 C42 C45 120.2(4) . .
C40 C42 C45 119.0(4) . .
C42 C43 C46 119.0(4) . .
C42 C43 C44 120.1(4) . .
C46 C43 C44 120.9(4) . .
C43 C44 H44A 109.5 . .
C43 C44 H44B 109.5 . .
H44A C44 H44B 109.5 . .
C43 C44 H44C 109.5 . .
H44A C44 H44C 109.5 . .
H44B C44 H44C 109.5 . .
N23 C45 C42 115.1(4) . .
N23 C45 H45A 108.5 . .
C42 C45 H45A 108.5 . .
N23 C45 H45B 108.5 . .
C42 C45 H45B 108.5 . .
H45A C45 H45B 107.5 . .
C47 C46 C43 120.1(4) . .
C47 C46 C49 120.6(4) . .
C43 C46 C49 119.1(4) . .
C46 C47 C39 119.9(4) . .
C46 C47 C48 120.4(4) . .
C39 C47 C48 119.6(4) . .
C47 C48 H48A 109.5 . .
C47 C48 H48B 109.5 . .
H48A C48 H48B 109.5 . .
C47 C48 H48C 109.5 . .
H48A C48 H48C 109.5 . .
H48B C48 H48C 109.5 . .
N25 C49 C46 115.0(4) . .
N25 C49 H49A 108.5 . .
C46 C49 H49A 108.5 . .
N25 C49 H49B 108.5 . .
C46 C49 H49B 108.5 . .
H49A C49 H49B 107.5 . .
N25 C50 N27 109.7(4) . .
N25 C50 H50 125.2 . .
N27 C50 H50 125.2 . .
N26 C51 N27 113.7(4) . .
N26 C51 H51 123.1 . .
N27 C51 H51 123.1 . .
N24 C52 N23 110.0(4) . .
N24 C52 H52 125.0 . .
N23 C52 H52 125.0 . .
N22 C53 N24 113.5(4) . .
N22 C53 H53 123.2 . .
N24 C53 H53 123.2 . .
N28 C54 N30 111.0(4) . .
N28 C54 H54 124.5 . .
N30 C54 H54 124.5 . .
N28 C56 C57 115.9(4) . .
N28 C56 H56A 108.3 . .
C57 C56 H56A 108.3 . .
N28 C56 H56B 108.3 . .
C57 C56 H56B 108.3 . .
H56A C56 H56B 107.4 . .
C64 C57 C72 121.0(4) . .
C64 C57 C56 119.9(4) . .
C72 C57 C56 118.8(4) . .
C60 C59 C72 120.0(4) . .
C60 C59 C67 120.6(4) . .
C72 C59 C67 119.2(4) . .
C59 C60 C63 119.8(4) . .
C59 C60 C61 121.0(4) . .
C63 C60 C61 119.1(4) . .
C60 C61 H61A 109.5 . .
C60 C61 H61B 109.5 . .
H61A C61 H61B 109.5 . .
C60 C61 H61C 109.5 . .
H61A C61 H61C 109.5 . .
H61B C61 H61C 109.5 . .
C72 C62 H62A 109.5 . .
C72 C62 H62B 109.5 . .
H62A C62 H62B 109.5 . .
C72 C62 H62C 109.5 . .
H62A C62 H62C 109.5 . .
H62B C62 H62C 109.5 . .
C64 C63 C60 119.9(4) . .
C64 C63 C66 119.2(4) . .
C60 C63 C66 120.7(4) . .
C57 C64 C63 119.0(4) . .
C57 C64 C65 118.9(4) . .
C63 C64 C65 122.0(4) . .
C64 C65 H65A 109.5 . .
C64 C65 H65B 109.5 . .
H65A C65 H65B 109.5 . .
C64 C65 H65C 109.5 . .
H65A C65 H65C 109.5 . .
H65B C65 H65C 109.5 . .
N31 C66 C63 115.7(4) . .
N31 C66 H66A 108.4 . .
C63 C66 H66A 108.4 . .
N31 C66 H66B 108.4 . .
C63 C66 H66B 108.4 . .
H66A C66 H66B 107.4 . .
N34 C67 C59 114.1(4) . .
N34 C67 H67A 108.7 . .
C59 C67 H67A 108.7 . .
N34 C67 H67B 108.7 . .
C59 C67 H67B 108.7 . .
H67A C67 H67B 107.6 . .
N34 C68 N36 110.0(4) . .
N34 C68 H68 125.0 . .
N36 C68 H68 125.0 . .
N35 C69 N36 114.5(4) . .
N35 C69 H69 122.8 . .
N36 C69 H69 122.8 . .
N31 C70 N33 109.4(4) . .
N31 C70 H70 125.3 . .
N33 C70 H70 125.3 . .
N43 C71 N33 113.9(4) . .
N43 C71 H71 123.1 . .
N33 C71 H71 123.1 . .
C57 C72 C59 119.6(4) . .
C57 C72 C62 120.4(4) . .
C59 C72 C62 120.0(4) . .
Cu2 O25 H25 109.5 . .
N16 C75 C29 114.8(4) . .
N16 C75 H75A 108.6 . .
C29 C75 H75A 108.6 . .
N16 C75 H75B 108.6 . .
C29 C75 H75B 108.6 . .
H75A C75 H75B 107.5 . .
N29 C76 N30 114.7(5) . .
N29 C76 H76 122.7 . .
N30 C76 H76 122.7 . .
N14 C77 N15 114.0(5) . .
N14 C77 H77 123.0 . .
N15 C77 H77 123.0 . .
I6 I5 I4 177.570(16) . .
I1 I2 I3 178.582(16) . .

loop_
_geom_bond_atom_site_label_1
_geom_bond_atom_site_label_2
_geom_bond_distance
_geom_bond_site_symmetry_2
Cu1 N9 1.976(4) .
Cu1 N10 1.987(4) .
Cu1 N15 2.065(4) 1_655
Cu1 O2 2.218(4) .
Cu1 O4 2.270(4) .
Cu1 O1 2.298(4) .
Cu2 N18 1.980(4) .
Cu2 N3 1.998(4) 1_456
Cu2 N6 2.013(4) 1_556
Cu2 O25 2.035(3) .
Cu2 O9 2.418(4) .
Cu3 N33 1.985(4) 1_654
Cu3 N21 2.004(4) .
Cu3 N24 2.009(4) 1_655
Cu3 O13 2.088(3) .
Cu3 O23 2.253(4) .
Cu4 N27 1.997(4) .
Cu4 N30 1.998(4) .
Cu4 N36 2.015(4) 1_655
Cu4 O24 2.023(3) .
Cu4 O16 2.411(4) .
N1 C2 1.328(6) .
N1 N2 1.353(6) .
N1 C3 1.475(6) .
N2 C1 1.317(6) .
N3 C2 1.330(6) .
N3 C1 1.353(6) .
N3 Cu2 1.998(4) 1_654
N4 C17 1.326(6) .
N4 N5 1.365(5) .
N4 C13 1.489(5) .
N5 C18 1.318(6) .
N6 C17 1.334(6) .
N6 C18 1.358(6) .
N6 Cu2 2.013(4) 1_554
N7 C15 1.323(6) .
N7 N8 1.369(5) .
N7 C14 1.475(5) .
N8 C16 1.329(6) .
N9 C15 1.339(6) .
N9 C16 1.362(6) .
N10 C19 1.329(6) .
N10 C20 1.358(6) .
N11 C20 1.312(6) .
N11 N12 1.368(5) .
N12 C19 1.329(6) .
N12 C21 1.483(5) .
N13 C32 1.316(6) .
N13 N14 1.364(6) .
N13 C26 1.479(6) .
N14 C77 1.326(6) .
N15 C32 1.341(6) .
N15 C77 1.358(6) .
N15 Cu1 2.065(4) 1_455
N16 C34 1.335(6) .
N16 N17 1.362(5) .
N16 C75 1.475(5) .
N17 C35 1.331(6) .
N18 C34 1.340(6) .
N18 C35 1.370(6) .
N19 C36 1.329(6) .
N19 N20 1.370(5) .
N19 C38 1.488(6) .
N20 C37 1.326(6) .
N21 C36 1.333(6) .
N21 C37 1.357(6) .
N22 C53 1.317(6) .
N22 N23 1.359(5) .
N23 C52 1.330(6) .
N23 C45 1.480(6) .
N24 C52 1.329(6) .
N24 C53 1.376(6) .
N24 Cu3 2.009(4) 1_455
N25 C50 1.327(6) .
N25 N26 1.369(5) .
N25 C49 1.475(5) .
N26 C51 1.334(6) .
N27 C50 1.336(6) .
N27 C51 1.357(6) .
N28 C54 1.316(6) .
N28 N29 1.355(6) .
N28 C56 1.475(6) .
N29 C76 1.317(6) .
N30 C54 1.330(6) .
N30 C76 1.352(6) .
N31 C70 1.326(6) .
N31 N43 1.375(5) .
N31 C66 1.486(5) .
N33 C70 1.341(6) .
N33 C71 1.371(6) .
N33 Cu3 1.985(4) 1_456
N34 C68 1.331(6) .
N34 N35 1.366(5) .
N34 C67 1.487(6) .
N35 C69 1.320(6) .
N36 C68 1.339(6) .
N36 C69 1.359(6) .
N36 Cu4 2.015(4) 1_455
N38 O3 1.233(6) .
N38 O5 1.243(6) .
N38 O4 1.309(6) .
N39 O11 1.229(5) .
N39 O10 1.239(5) .
N39 O9 1.271(5) .
N40 O6 1.239(5) .
N40 O7 1.247(5) .
N40 O8 1.281(5) .
N41 O14 1.220(5) .
N41 O15 1.256(5) .
N41 O13 1.311(5) .
N42 O17 1.242(5) .
N42 O18 1.259(5) .
N42 O16 1.276(5) .
N43 C71 1.320(6) .
N44 O20 1.249(5) .
N44 O19 1.254(6) .
N44 O21 1.265(5) .
O1 H1 0.8200 .
O2 H2 0.8200 .
O23 H23 0.8200 .
O24 H24 0.8200 .
C1 H1A 0.9300 .
C2 H2A 0.9300 .
C3 C4 1.532(6) .
C3 H3A 0.9700 .
C3 H3B 0.9700 .
C4 C5 1.397(6) .
C4 C11 1.416(6) .
C5 C7 1.408(6) .
C5 C6 1.516(6) .
C6 H6A 0.9600 .
C6 H6B 0.9600 .
C6 H6C 0.9600 .
C7 C8 1.397(6) .
C7 C13 1.525(6) .
C8 C10 1.413(6) .
C8 C9 1.520(6) .
C9 H9A 0.9600 .
C9 H9B 0.9600 .
C9 H9C 0.9600 .
C10 C11 1.408(6) .
C10 C14 1.516(6) .
C11 C12 1.509(6) .
C12 H12A 0.9600 .
C12 H12B 0.9600 .
C12 H12C 0.9600 .
C13 H13A 0.9700 .
C13 H13B 0.9700 .
C14 H14A 0.9700 .
C14 H14B 0.9700 .
C15 H15A 0.9300 .
C16 H16 0.9300 .
C17 H17A 0.9300 .
C18 H18A 0.9300 .
C19 H19A 0.9300 .
C20 H20A 0.9300 .
C21 C22 1.515(6) .
C21 H21A 0.9700 .
C21 H21B 0.9700 .
C22 C30 1.400(6) .
C22 C23 1.408(6) .
C23 C25 1.406(7) .
C23 C24 1.515(6) .
C24 H24A 0.9600 .
C24 H24B 0.9600 .
C24 H24C 0.9600 .
C25 C27 1.406(6) .
C25 C26 1.511(6) .
C26 H26A 0.9700 .
C26 H26B 0.9700 .
C27 C29 1.414(6) .
C27 C28 1.515(6) .
C28 H28A 0.9600 .
C28 H28B 0.9600 .
C28 H28C 0.9600 .
C29 C30 1.405(6) .
C29 C75 1.514(6) .
C30 C31 1.526(6) .
C31 H31A 0.9600 .
C31 H31B 0.9600 .
C31 H31C 0.9600 .
C32 H32 0.9300 .
C34 H34 0.9300 .
C35 H35 0.9300 .
C36 H36 0.9300 .
C37 H37 0.9300 .
C38 C39 1.513(6) .
C38 H38A 0.9700 .
C38 H38B 0.9700 .
C39 C40 1.400(6) .
C39 C47 1.411(6) .
C40 C42 1.413(6) .
C40 C41 1.519(6) .
C41 H41A 0.9600 .
C41 H41B 0.9600 .
C41 H41C 0.9600 .
C42 C43 1.410(6) .
C42 C45 1.521(6) .
C43 C46 1.419(6) .
C43 C44 1.519(6) .
C44 H44A 0.9600 .
C44 H44B 0.9600 .
C44 H44C 0.9600 .
C45 H45A 0.9700 .
C45 H45B 0.9700 .
C46 C47 1.403(6) .
C46 C49 1.526(6) .
C47 C48 1.524(6) .
C48 H48A 0.9600 .
C48 H48B 0.9600 .
C48 H48C 0.9600 .
C49 H49A 0.9700 .
C49 H49B 0.9700 .
C50 H50 0.9300 .
C51 H51 0.9300 .
C52 H52 0.9300 .
C53 H53 0.9300 .
C54 H54 0.9300 .
C56 C57 1.511(6) .
C56 H56A 0.9700 .
C56 H56B 0.9700 .
C57 C64 1.398(6) .
C57 C72 1.400(6) .
C59 C60 1.393(6) .
C59 C72 1.412(6) .
C59 C67 1.519(6) .
C60 C63 1.420(6) .
C60 C61 1.514(6) .
C61 H61A 0.9600 .
C61 H61B 0.9600 .
C61 H61C 0.9600 .
C62 C72 1.529(6) .
C62 H62A 0.9600 .
C62 H62B 0.9600 .
C62 H62C 0.9600 .
C63 C64 1.415(6) .
C63 C66 1.520(6) .
C64 C65 1.510(6) .
C65 H65A 0.9600 .
C65 H65B 0.9600 .
C65 H65C 0.9600 .
C66 H66A 0.9700 .
C66 H66B 0.9700 .
C67 H67A 0.9700 .
C67 H67B 0.9700 .
C68 H68 0.9300 .
C69 H69 0.9300 .
C70 H70 0.9300 .
C71 H71 0.9300 .
O25 H25 0.8200 .
C75 H75A 0.9700 .
C75 H75B 0.9700 .
C76 H76 0.9300 .
C77 H77 0.9300 .
I1 I2 2.8988(10) .
I6 I5 2.9292(8) .
I3 I2 2.9757(11) .
I4 I5 2.9401(9) .
